data_7157188
loop_
_publ_author_name
'Shit, Sudip'
'Devi, Namita'
'Devi, Ngangbam Renubala'
'Saikia, Anil K.'

_publ_section_title
;
 Stereoselective synthesis of hexahydrofuro[3,4-b]furan-4-ol and its dimer
 via tandem Prins and pinacol rearrangement.
;
_journal_issue 31
_journal_name_full 'Organic &amp; biomolecular chemistry'
_journal_page_first 7398
_journal_page_last 7407
_journal_paper_doi 10.1039/c9ob01353a
_journal_volume 17
_journal_year 2019
_chemical_formula_sum 'C12 H13 Br O3'
_chemical_formula_weight 285.13
_space_group_IT_number 4
_space_group_name_Hall 'P 2yb'
_space_group_name_H-M_alt 'P 1 21 1'
_symmetry_cell_setting monoclinic
_symmetry_space_group_name_H-M 'P 1 21 1'
_atom_sites_solution_hydrogens geom
_atom_sites_solution_primary direct
_atom_sites_solution_secondary difmap
_audit_creation_method SHELXL-97
_audit_update_record
;
2019-05-08 deposited with the CCDC.	2019-07-17 downloaded from the CCDC.
;
_cell_angle_alpha 90.00
_cell_angle_beta 100.457(8)
_cell_angle_gamma 90.00
_cell_formula_units_Z 2
_cell_length_a 5.8450(5)
_cell_length_b 7.6852(6)
_cell_length_c 12.8843(10)
_cell_measurement_reflns_used 689
_cell_measurement_temperature 293(2)
_cell_measurement_theta_max 22.9040
_cell_measurement_theta_min 3.0880
_cell_volume 569.15(8)
_computing_structure_refinement 'SHELXL-97 (Sheldrick, 1997)'
_computing_structure_solution 'SHELXS-97 (Sheldrick, 1990)'
_diffrn_ambient_temperature 293(2)
_diffrn_measured_fraction_theta_full 0.999
_diffrn_measured_fraction_theta_max 0.999
_diffrn_measurement_device_type 'SuperNova, Single source at offset/far, Eos'
_diffrn_radiation_monochromator graphite
_diffrn_radiation_source 'fine-focus sealed tube'
_diffrn_radiation_type MoK\a
_diffrn_radiation_wavelength 0.71073
_diffrn_reflns_av_R_equivalents 0.0307
_diffrn_reflns_av_sigmaI/netI 0.0668
_diffrn_reflns_limit_h_max 6
_diffrn_reflns_limit_h_min -6
_diffrn_reflns_limit_k_max 4
_diffrn_reflns_limit_k_min -9
_diffrn_reflns_limit_l_max 15
_diffrn_reflns_limit_l_min -12
_diffrn_reflns_number 2075
_diffrn_reflns_theta_full 24.99
_diffrn_reflns_theta_max 24.99
_diffrn_reflns_theta_min 3.10
_exptl_absorpt_coefficient_mu 3.600
_exptl_absorpt_correction_T_max 1.00000
_exptl_absorpt_correction_T_min 0.01914
_exptl_absorpt_correction_type multi-scan
_exptl_absorpt_process_details
;
CrysAlisPro 1.171.40.23a (Rigaku Oxford Diffraction, 2018)
Empirical absorption correction using spherical harmonics,
 implemented in SCALE3 ABSPACK scaling algorithm.
;
_exptl_crystal_colour colourless
_exptl_crystal_density_diffrn 1.664
_exptl_crystal_density_method 'not measured'
_exptl_crystal_description block
_exptl_crystal_F_000 288
_exptl_crystal_size_max 0.2
_exptl_crystal_size_mid 0.18
_exptl_crystal_size_min 0.15
_refine_diff_density_max 0.502
_refine_diff_density_min -0.527
_refine_diff_density_rms 0.084
_refine_ls_abs_structure_details 'Flack H D (1983), Acta Cryst. A39, 876-881'
_refine_ls_abs_structure_Flack 0.07(2)
_refine_ls_extinction_method none
_refine_ls_goodness_of_fit_ref 1.029
_refine_ls_hydrogen_treatment mixed
_refine_ls_matrix_type full
_refine_ls_number_parameters 146
_refine_ls_number_reflns 1398
_refine_ls_number_restraints 1
_refine_ls_restrained_S_all 1.029
_refine_ls_R_factor_all 0.0541
_refine_ls_R_factor_gt 0.0437
_refine_ls_shift/su_max 0.000
_refine_ls_shift/su_mean 0.000
_refine_ls_structure_factor_coef Fsqd
_refine_ls_weighting_details 'calc w=1/[\s^2^(Fo^2^)+(0.0355P)^2^+0.0000P] where P=(Fo^2^+2Fc^2^)/3'
_refine_ls_weighting_scheme calc
_refine_ls_wR_factor_gt 0.0851
_refine_ls_wR_factor_ref 0.0930
_reflns_number_gt 1215
_reflns_number_total 1398
_reflns_threshold_expression >2sigma(I)
_cod_data_source_file c9ob01353a4.cif
_cod_data_source_block exp_6620
_cod_database_code 7157188

loop_
_symmetry_equiv_pos_as_xyz
'x, y, z'
'-x, y+1/2, -z'

loop_
_atom_site_label
_atom_site_type_symbol
_atom_site_fract_x
_atom_site_fract_y
_atom_site_fract_z
_atom_site_U_iso_or_equiv
_atom_site_adp_type
_atom_site_occupancy
_atom_site_symmetry_multiplicity
_atom_site_calc_flag
_atom_site_refinement_flags
Br1 Br -0.00114(12) 0.88545(16) 0.57182(6) 0.0521(3) Uani 1 1 d .
C1 C 0.5804(12) -0.0885(12) 0.8913(6) 0.044(2) Uani 1 1 d .
H1 H 0.4187 -0.1106 0.8579 0.052 Uiso 1 1 calc R
O3 O 0.7753(8) 0.3046(6) 0.8468(4) 0.0415(12) Uani 1 1 d .
C7 C 0.5176(11) 0.4402(9) 0.7021(5) 0.0295(16) Uani 1 1 d .
O1 O 0.5910(9) 0.0295(7) 0.9778(4) 0.0476(15) Uani 1 1 d .
C9 C 0.4041(12) 0.6756(11) 0.5826(5) 0.0378(18) Uani 1 1 d .
H9 H 0.4314 0.7440 0.5266 0.045 Uiso 1 1 calc R
C6 C 0.6761(12) 0.2870(10) 0.7381(5) 0.0372(18) Uani 1 1 d .
H6 H 0.8013 0.2842 0.6968 0.045 Uiso 1 1 calc R
C10 C 0.2114(12) 0.7092(10) 0.6284(5) 0.0356(18) Uani 1 1 d .
C3 C 0.8650(12) 0.1367(10) 0.8826(5) 0.0348(18) Uani 1 1 d .
H3 H 1.0296 0.1237 0.8779 0.042 Uiso 1 1 calc R
C8 C 0.5518(11) 0.5461(10) 0.6178(5) 0.0330(18) Uani 1 1 d .
H8 H 0.6793 0.5262 0.5855 0.040 Uiso 1 1 calc R
C12 C 0.3270(11) 0.4773(9) 0.7504(5) 0.0341(17) Uani 1 1 d .
H12 H 0.3022 0.4116 0.8080 0.041 Uiso 1 1 calc R
C11 C 0.1752(12) 0.6108(10) 0.7132(5) 0.0353(18) Uani 1 1 d .
H11 H 0.0486 0.6340 0.7455 0.042 Uiso 1 1 calc R
C2 C 0.7115(11) 0.0021(9) 0.8149(5) 0.0345(17) Uani 1 1 d .
H2 H 0.8056 -0.0807 0.7829 0.041 Uiso 1 1 calc R
O2 O 0.6959(10) -0.2449(8) 0.9232(6) 0.0638(18) Uani 1 1 d .
H10 H 0.6047 -0.3132 0.9428 0.096 Uiso 1 1 calc R
C5 C 0.5587(14) 0.1124(10) 0.7310(6) 0.0426(19) Uani 1 1 d .
H5A H 0.5511 0.0621 0.6614 0.051 Uiso 1 1 calc R
H5B H 0.4022 0.1221 0.7457 0.051 Uiso 1 1 calc R
C4 C 0.8221(12) 0.1049(12) 0.9924(5) 0.046(2) Uani 1 1 d .
H4A H 0.9367 0.0253 1.0301 0.055 Uiso 1 1 calc R
H4B H 0.8281 0.2131 1.0316 0.055 Uiso 1 1 calc R

loop_
_atom_site_aniso_label
_atom_site_aniso_U_11
_atom_site_aniso_U_22
_atom_site_aniso_U_33
_atom_site_aniso_U_23
_atom_site_aniso_U_13
_atom_site_aniso_U_12
Br1 0.0455(4) 0.0485(5) 0.0632(5) 0.0161(6) 0.0128(3) 0.0123(6)
C1 0.041(4) 0.030(6) 0.058(4) 0.007(5) 0.006(3) -0.004(4)
O3 0.045(3) 0.030(3) 0.043(3) 0.000(2) -0.009(2) -0.001(3)
C7 0.032(4) 0.022(4) 0.035(3) 0.003(3) 0.007(3) 0.000(3)
O1 0.053(3) 0.046(4) 0.047(3) 0.002(3) 0.019(3) -0.002(3)
C9 0.036(4) 0.040(5) 0.037(4) -0.001(4) 0.005(3) -0.006(4)
C6 0.038(4) 0.037(5) 0.036(4) 0.006(4) 0.005(3) -0.012(4)
C10 0.039(4) 0.026(4) 0.039(4) -0.007(4) 0.000(3) -0.005(3)
C3 0.027(4) 0.030(4) 0.048(4) 0.000(4) 0.008(3) -0.002(3)
C8 0.025(4) 0.040(5) 0.034(4) -0.013(4) 0.006(3) -0.007(3)
C12 0.051(5) 0.029(4) 0.023(4) 0.006(3) 0.009(3) 0.002(4)
C11 0.039(4) 0.032(4) 0.037(4) -0.001(4) 0.013(3) -0.005(4)
C2 0.040(4) 0.023(4) 0.040(4) -0.008(4) 0.006(3) 0.005(3)
O2 0.051(4) 0.041(4) 0.095(5) 0.022(4) -0.001(3) -0.003(3)
C5 0.054(5) 0.030(4) 0.043(4) 0.006(4) 0.008(4) 0.009(4)
C4 0.043(4) 0.048(6) 0.045(4) -0.003(5) 0.000(4) -0.007(4)

loop_
_atom_type_symbol
_atom_type_description
_atom_type_scat_dispersion_real
_atom_type_scat_dispersion_imag
_atom_type_scat_source
C C 0.0033 0.0016 'International Tables Vol C Tables 4.2.6.8 and 6.1.1.4'
H H 0.0000 0.0000 'International Tables Vol C Tables 4.2.6.8 and 6.1.1.4'
Br Br -0.2901 2.4595 'International Tables Vol C Tables 4.2.6.8 and 6.1.1.4'
O O 0.0106 0.0060 'International Tables Vol C Tables 4.2.6.8 and 6.1.1.4'

loop_
_geom_angle_atom_site_label_1
_geom_angle_atom_site_label_2
_geom_angle_atom_site_label_3
_geom_angle
O2 C1 O1 111.4(6)
O2 C1 C2 108.0(6)
O1 C1 C2 105.0(6)
C6 O3 C3 106.9(5)
C12 C7 C8 117.6(6)
C12 C7 C6 120.9(6)
C8 C7 C6 121.5(6)
C1 O1 C4 105.2(5)
C8 C9 C10 121.2(7)
O3 C6 C5 104.2(6)
O3 C6 C7 110.1(6)
C5 C6 C7 115.3(5)
C11 C10 C9 119.3(7)
C11 C10 Br1 120.9(5)
C9 C10 Br1 119.8(6)
O3 C3 C4 109.6(6)
O3 C3 C2 106.3(5)
C4 C3 C2 104.2(6)
C9 C8 C7 121.3(6)
C11 C12 C7 120.6(6)
C10 C11 C12 120.1(6)
C1 C2 C3 104.6(6)
C1 C2 C5 114.4(6)
C3 C2 C5 103.6(6)
C6 C5 C2 104.5(6)
O1 C4 C3 104.7(6)

loop_
_geom_bond_atom_site_label_1
_geom_bond_atom_site_label_2
_geom_bond_distance
Br1 C10 1.892(7)
C1 O2 1.403(10)
C1 O1 1.429(10)
C1 C2 1.521(10)
O3 C6 1.422(8)
O3 C3 1.437(8)
C7 C12 1.401(8)
C7 C8 1.401(9)
C7 C6 1.517(9)
O1 C4 1.450(9)
C9 C8 1.341(10)
C9 C10 1.387(9)
C6 C5 1.502(10)
C10 C11 1.377(9)
C3 C4 1.501(9)
C3 C2 1.534(10)
C12 C11 1.384(9)
C2 C5 1.528(10)
